data_7230266
loop_
_publ_author_name
'Mou, Rui-Qi'
'Zhao, Mei'
'Lv, Xue-Xin'
'Zhang, Sheng-Yan'
'Guo, Dian-Shun'

_publ_section_title
;
 An efficient and green synthesis of ferrocenyl-quinoline conjugates via a
 TsOH-catalyzed three-component reaction in water
;
_journal_issue 17
_journal_name_full 'RSC Advances'
_journal_page_first 9555
_journal_paper_doi 10.1039/C8RA01004H
_journal_volume 8
_journal_year 2018
_chemical_formula_moiety 'C26 H21 Fe N'
_chemical_formula_sum 'C26 H21 Fe N'
_chemical_formula_weight 403.29
_chemical_name_systematic
;
 ? 
;
_space_group_crystal_system monoclinic
_space_group_IT_number 14
_space_group_name_Hall '-P 2yn'
_space_group_name_H-M_alt 'P 1 21/n 1'
_symmetry_space_group_name_Hall '-P 2yn'
_symmetry_space_group_name_H-M 'P 1 21/n 1'
_atom_sites_solution_hydrogens geom
_atom_sites_solution_primary direct
_atom_sites_solution_secondary difmap
_audit_creation_date 2017-06-13
_audit_creation_method
;
Olex2 1.2
(compiled 2017.03.28 svn.r3405 for OlexSys, GUI svn.r5337)
;
_audit_update_record
;
2017-11-05 deposited with the CCDC.
2018-03-01 downloaded from the CCDC.
;
_cell_angle_alpha 90.00
_cell_angle_beta 107.835(2)
_cell_angle_gamma 90.00
_cell_formula_units_Z 4
_cell_length_a 8.36603(17)
_cell_length_b 20.5582(4)
_cell_length_c 11.3490(2)
_cell_measurement_reflns_used 3346
_cell_measurement_temperature 100.00(10)
_cell_measurement_theta_max 71.0300
_cell_measurement_theta_min 4.2950
_cell_volume 1858.12(7)
_computing_cell_refinement 'CrysAlisPro 1.171.38.41 (Rigaku OD, 2015)'
_computing_data_collection 'CrysAlisPro 1.171.38.41 (Rigaku OD, 2015)'
_computing_data_reduction 'CrysAlisPro 1.171.38.41 (Rigaku OD, 2015)'
_computing_molecular_graphics 'Olex2 (Dolomanov et al., 2009)'
_computing_publication_material 'Olex2 (Dolomanov et al., 2009)'
_computing_structure_refinement 'ShelXL (Sheldrick, 2015)'
_computing_structure_solution 'ShelXS (Sheldrick, 2008)'
_diffrn_ambient_environment N~2~
_diffrn_ambient_temperature 100.00(10)
_diffrn_detector 'CCD plate'
_diffrn_detector_area_resol_mean 16.0793
_diffrn_detector_type Eos
_diffrn_measured_fraction_theta_full 0.989
_diffrn_measured_fraction_theta_max 0.989
_diffrn_measurement_details
;
List of Runs (angles in degrees, time in seconds):

  # Type    Start    End  Width  t~exp~   \w     \q     \k     \f   Frames
#--------------------------------------------------------------------------
  1  \w     -3.00  50.00   1.00    1.00    --    0.00  57.00  60.00   53
  2  \w     39.00 124.00   1.00    1.00    --   54.00  37.00 150.00   85
  3  \w     86.00 177.00   1.00    1.00    --  108.00  50.00 150.00   91
  4  \w    100.00 142.00   1.00    1.00    --  108.00 111.00  60.00   42
  5  \w    103.00 169.00   1.00    1.00    --  108.00  50.00 120.00   66
  6  \w     94.00 120.00   1.00    1.00    --  108.00 -63.00 -30.00   26
  7  \w     87.00 133.00   1.00    1.00    --  108.00 -91.00 -60.00   46
  8  \w     41.00 127.00   1.00    1.00    --  108.00 -50.00 -90.00   86
  9  \w     66.00  91.00   1.00    1.00    --   54.00  57.00 -60.00   25
 10  \w     89.00 177.00   1.00    1.00    --  108.00  77.00-120.00   88
 11  \w     36.00  74.00   1.00    1.00    --  108.00 -91.00 -60.00   38
 12  \w     23.00  86.00   1.00    1.00    --   54.00-125.00 -30.00   63
 13  \w    -16.00  84.00   1.00    1.00    --   54.00 -77.00   0.00  100
 14  \w    -68.00   4.00   1.00    1.00    --    0.00 -57.00 -60.00   72
;
_diffrn_measurement_device 'four-circle diffractometer'
_diffrn_measurement_device_type 'SuperNova, Dual, Cu at zero, Eos'
_diffrn_measurement_method '\w scans'
_diffrn_orient_matrix_type 'CrysAlisPro convention (1999,Acta A55,543-557)'
_diffrn_orient_matrix_UB_11 -0.0874384000
_diffrn_orient_matrix_UB_12 -0.0007889000
_diffrn_orient_matrix_UB_13 -0.1407901000
_diffrn_orient_matrix_UB_21 -0.1244996000
_diffrn_orient_matrix_UB_22 -0.0515674000
_diffrn_orient_matrix_UB_23 0.0174270000
_diffrn_orient_matrix_UB_31 -0.1192632000
_diffrn_orient_matrix_UB_32 0.0543920000
_diffrn_orient_matrix_UB_33 0.0144941000
_diffrn_radiation_monochromator mirror
_diffrn_radiation_probe x-ray
_diffrn_radiation_type CuK\a
_diffrn_radiation_wavelength 1.54184
_diffrn_reflns_av_R_equivalents 0.0251
_diffrn_reflns_av_unetI/netI 0.0351
_diffrn_reflns_limit_h_max 9
_diffrn_reflns_limit_h_min -10
_diffrn_reflns_limit_k_max 24
_diffrn_reflns_limit_k_min -24
_diffrn_reflns_limit_l_max 11
_diffrn_reflns_limit_l_min -13
_diffrn_reflns_number 6994
_diffrn_reflns_theta_full 70.07
_diffrn_reflns_theta_max 70.07
_diffrn_reflns_theta_min 4.30
_diffrn_source 'micro-focus sealed X-ray tube'
_diffrn_source_type 'SuperNova (Cu) X-ray Source'
_exptl_absorpt_coefficient_mu 6.571
_exptl_absorpt_correction_T_max 1.00000
_exptl_absorpt_correction_T_min 0.53300
_exptl_absorpt_correction_type multi-scan
_exptl_absorpt_process_details
;
CrysAlisPro 1.171.38.41 (Rigaku Oxford Diffraction, 2015)
Empirical absorption correction using spherical harmonics,
 implemented in SCALE3 ABSPACK scaling algorithm.
;
_exptl_crystal_colour 'clear light yellow'
_exptl_crystal_density_diffrn 1.442
_exptl_crystal_density_method 'not measured'
_exptl_crystal_description block
_exptl_crystal_F_000 840
_exptl_crystal_size_max 0.24
_exptl_crystal_size_mid 0.17
_exptl_crystal_size_min 0.09
_refine_diff_density_max 0.439
_refine_diff_density_min -0.650
_refine_diff_density_rms 0.057
_refine_ls_extinction_method none
_refine_ls_goodness_of_fit_ref 1.015
_refine_ls_hydrogen_treatment mixed
_refine_ls_matrix_type full
_refine_ls_number_parameters 254
_refine_ls_number_reflns 3490
_refine_ls_number_restraints 0
_refine_ls_restrained_S_all 1.015
_refine_ls_R_factor_all 0.0420
_refine_ls_R_factor_gt 0.0365
_refine_ls_shift/su_max 0.001
_refine_ls_shift/su_mean 0.000
_refine_ls_structure_factor_coef Fsqd
_refine_ls_weighting_details 'calc w=1/[\s^2^(Fo^2^)+(0.0538P)^2^+0.6844P] where P=(Fo^2^+2Fc^2^)/3'
_refine_ls_weighting_scheme calc
_refine_ls_wR_factor_gt 0.0899
_refine_ls_wR_factor_ref 0.0928
_reflns_number_gt 3136
_reflns_number_total 3490
_reflns_threshold_expression >2sigma(I)
_cod_data_source_file c8ra01004h2.cif
_cod_data_source_block exp_2213
_cod_original_cell_volume 1858.12(6)
_cod_database_code 7230266
_chemical_oxdiff_formula 'C1 H1 O1 N1 Fe1'
_reflns_odcompleteness_completeness 99.91
_reflns_odcompleteness_iscentric 1
_reflns_odcompleteness_theta 66.97
_olex2_refinement_description
;
1. Fixed Uiso
 At 1.2 times of:
  All C(H) groups
 At 1.5 times of:
  All C(H,H,H) groups
2.a Ternary CH refined with riding coordinates:
 C4(H4), C7(H7), C1(H1), C8(H8), C3(H3), C2(H2), C9(H9), C6(H6), C10(H10)
2.b Aromatic/amide H refined with riding coordinates:
 C17(H17), C26(H26), C25(H25), C24(H24), C23(H23), C20(H20), C22(H22),
 C15(H15), C16(H16)
2.c Idealised Me refined as rotating group:
 C14(H14A,H14B,H14C)
;
_olex2_submission_special_instructions 'No special instructions were received'
_oxdiff_exptl_absorpt_empirical_details
;
Empirical correction (ABSPACK) includes:
- Absorption correction using spherical harmonics
- Frame scaling
;
_oxdiff_exptl_absorpt_empirical_full_max 1.604
_oxdiff_exptl_absorpt_empirical_full_min 0.720

loop_
_space_group_symop_id
_space_group_symop_operation_xyz
1 'x, y, z'
2 '-x+1/2, y+1/2, -z+1/2'
3 '-x, -y, -z'
4 'x-1/2, -y-1/2, z-1/2'

loop_
_atom_site_label
_atom_site_type_symbol
_atom_site_fract_x
_atom_site_fract_y
_atom_site_fract_z
_atom_site_U_iso_or_equiv
_atom_site_adp_type
_atom_site_occupancy
_atom_site_symmetry_multiplicity
_atom_site_calc_flag
_atom_site_refinement_flags
C1 C -0.0495(3) 0.64713(10) 0.80368(18) 0.0161(4) Uani 1 1 d .
H1 H -0.1140 0.6446 0.8625 0.019 Uiso 1 1 calc R
C2 C -0.0456(3) 0.70107(10) 0.72594(19) 0.0198(4) Uani 1 1 d .
H2 H -0.1060 0.7422 0.7227 0.024 Uiso 1 1 calc R
C3 C 0.0600(3) 0.68468(10) 0.65311(19) 0.0186(4) Uani 1 1 d .
H3 H 0.0861 0.7127 0.5915 0.022 Uiso 1 1 calc R
C4 C 0.1227(3) 0.62073(10) 0.68670(18) 0.0156(4) Uani 1 1 d .
H4 H 0.1983 0.5968 0.6512 0.019 Uiso 1 1 calc R
C5 C 0.0568(2) 0.59742(10) 0.78130(18) 0.0135(4) Uani 1 1 d .
C6 C -0.3130(3) 0.54922(12) 0.5615(2) 0.0253(5) Uani 1 1 d .
H6 H -0.3251 0.5106 0.6088 0.030 Uiso 1 1 calc R
C7 C -0.3907(3) 0.61028(11) 0.5628(2) 0.0213(5) Uani 1 1 d .
H7 H -0.4662 0.6214 0.6109 0.026 Uiso 1 1 calc R
C8 C -0.3384(3) 0.65274(13) 0.4834(2) 0.0317(6) Uani 1 1 d .
H8 H -0.3728 0.6982 0.4657 0.038 Uiso 1 1 calc R
C9 C -0.2294(3) 0.61739(17) 0.4326(2) 0.0432(8) Uani 1 1 d .
H9 H -0.1750 0.6343 0.3737 0.052 Uiso 1 1 calc R
C10 C -0.2135(3) 0.55381(15) 0.4808(2) 0.0370(7) Uani 1 1 d .
H10 H -0.1455 0.5189 0.4619 0.044 Uiso 1 1 calc R
C11 C 0.1038(2) 0.53505(10) 0.84963(18) 0.0139(4) Uani 1 1 d .
C12 C 0.2290(3) 0.53015(10) 0.96886(17) 0.0145(4) Uani 1 1 d .
C13 C 0.3250(3) 0.58277(11) 1.04038(19) 0.0184(4) Uani 1 1 d .
C14 C 0.3056(3) 0.65326(11) 1.0014(2) 0.0293(6) Uani 1 1 d .
H14A H 0.1990 0.6691 1.0045 0.044 Uiso 1 1 calc R
H14B H 0.3114 0.6571 0.9186 0.044 Uiso 1 1 calc R
H14C H 0.3940 0.6784 1.0565 0.044 Uiso 1 1 calc R
C15 C 0.4428(3) 0.56923(11) 1.15151(19) 0.0214(5) Uani 1 1 d .
H15 H 0.5037 0.6035 1.1975 0.026 Uiso 1 1 calc R
C16 C 0.4753(3) 0.50582(11) 1.19875(19) 0.0232(5) Uani 1 1 d .
H16 H 0.5565 0.4986 1.2745 0.028 Uiso 1 1 calc R
C17 C 0.3874(3) 0.45502(11) 1.13322(19) 0.0213(5) Uani 1 1 d .
H17 H 0.4085 0.4130 1.1645 0.026 Uiso 1 1 calc R
C18 C 0.2640(3) 0.46570(10) 1.01780(18) 0.0148(4) Uani 1 1 d .
C19 C 0.0725(2) 0.41743(10) 0.84940(18) 0.0140(4) Uani 1 1 d .
C20 C 0.0298(3) 0.47891(10) 0.79288(18) 0.0153(4) Uani 1 1 d .
H20 H -0.0504 0.4814 0.7154 0.018 Uiso 1 1 calc R
C21 C -0.0027(2) 0.35704(10) 0.78357(17) 0.0134(4) Uani 1 1 d .
C22 C 0.0861(3) 0.29868(10) 0.81073(18) 0.0170(4) Uani 1 1 d .
H22 H 0.1870 0.2974 0.8747 0.020 Uiso 1 1 calc R
C23 C 0.0263(3) 0.24262(10) 0.74377(19) 0.0191(4) Uani 1 1 d .
H23 H 0.0870 0.2041 0.7631 0.023 Uiso 1 1 calc R
C24 C -0.1239(3) 0.24388(10) 0.64798(19) 0.0174(4) Uani 1 1 d .
H24 H -0.1630 0.2066 0.6018 0.021 Uiso 1 1 calc R
C25 C -0.2151(3) 0.30113(10) 0.62158(19) 0.0186(4) Uani 1 1 d .
H25 H -0.3169 0.3020 0.5585 0.022 Uiso 1 1 calc R
C26 C -0.1554(3) 0.35720(10) 0.68873(19) 0.0175(4) Uani 1 1 d .
H26 H -0.2179 0.3953 0.6703 0.021 Uiso 1 1 calc R
Fe1 Fe -0.13374(4) 0.620727(16) 0.62028(3) 0.01459(11) Uani 1 1 d .
N1 N 0.1863(2) 0.41091(8) 0.95881(15) 0.0153(4) Uani 1 1 d .

loop_
_atom_site_aniso_label
_atom_site_aniso_U_11
_atom_site_aniso_U_22
_atom_site_aniso_U_33
_atom_site_aniso_U_23
_atom_site_aniso_U_13
_atom_site_aniso_U_12
C1 0.0175(10) 0.0165(10) 0.0132(9) -0.0024(8) 0.0030(8) 0.0005(8)
C2 0.0229(11) 0.0147(10) 0.0191(10) 0.0002(8) 0.0028(8) 0.0017(9)
C3 0.0215(11) 0.0166(10) 0.0155(10) 0.0023(8) 0.0025(8) -0.0031(8)
C4 0.0144(10) 0.0166(10) 0.0134(9) 0.0003(8) 0.0008(8) -0.0021(8)
C5 0.0135(9) 0.0140(10) 0.0108(9) -0.0012(8) 0.0008(7) -0.0012(8)
C6 0.0161(10) 0.0242(12) 0.0280(12) -0.0021(10) -0.0043(9) -0.0005(9)
C7 0.0126(10) 0.0272(12) 0.0209(11) 0.0017(9) 0.0006(8) 0.0001(9)
C8 0.0183(11) 0.0387(14) 0.0289(13) 0.0183(11) -0.0065(10) -0.0007(11)
C9 0.0193(12) 0.100(3) 0.0073(10) 0.0032(13) -0.0003(9) -0.0103(14)
C10 0.0196(12) 0.0598(19) 0.0248(12) -0.0221(13) -0.0031(10) 0.0041(12)
C11 0.0145(9) 0.0141(10) 0.0137(9) 0.0006(8) 0.0053(8) 0.0005(8)
C12 0.0169(10) 0.0166(10) 0.0102(9) -0.0002(8) 0.0043(8) 0.0005(8)
C13 0.0202(11) 0.0183(11) 0.0168(10) -0.0037(8) 0.0057(8) -0.0031(8)
C14 0.0421(14) 0.0181(12) 0.0183(11) -0.0021(9) -0.0046(10) -0.0093(11)
C15 0.0220(11) 0.0240(12) 0.0161(10) -0.0068(9) 0.0030(8) -0.0053(9)
C16 0.0222(11) 0.0267(12) 0.0148(10) -0.0012(9) -0.0031(8) 0.0005(9)
C17 0.0237(11) 0.0215(11) 0.0146(10) 0.0018(9) -0.0003(8) 0.0013(9)
C18 0.0150(10) 0.0159(10) 0.0130(9) -0.0019(8) 0.0035(8) -0.0008(8)
C19 0.0149(10) 0.0156(10) 0.0117(9) 0.0004(8) 0.0043(8) 0.0003(8)
C20 0.0164(10) 0.0159(10) 0.0117(9) -0.0002(8) 0.0015(8) 0.0019(8)
C21 0.0161(9) 0.0137(10) 0.0107(9) 0.0020(7) 0.0043(7) 0.0001(8)
C22 0.0173(10) 0.0161(10) 0.0137(9) 0.0038(8) -0.0010(8) 0.0009(8)
C23 0.0221(11) 0.0134(10) 0.0187(10) 0.0029(8) 0.0017(8) 0.0011(8)
C24 0.0201(11) 0.0153(10) 0.0155(10) -0.0017(8) 0.0039(8) -0.0035(8)
C25 0.0138(10) 0.0196(11) 0.0183(10) -0.0003(8) -0.0009(8) -0.0014(8)
C26 0.0161(10) 0.0151(10) 0.0197(10) 0.0017(8) 0.0028(8) 0.0019(8)
Fe1 0.01275(17) 0.01828(19) 0.01140(17) 0.00179(13) 0.00170(12) 0.00101(13)
N1 0.0186(9) 0.0151(9) 0.0110(8) 0.0004(7) 0.0028(7) 0.0004(7)

loop_
_atom_type_symbol
_atom_type_description
_atom_type_scat_dispersion_real
_atom_type_scat_dispersion_imag
_atom_type_scat_source
C C 0.0181 0.0091 'International Tables Vol C Tables 4.2.6.8 and 6.1.1.4'
H H 0.0000 0.0000 'International Tables Vol C Tables 4.2.6.8 and 6.1.1.4'
Fe Fe -1.1336 3.1974 'International Tables Vol C Tables 4.2.6.8 and 6.1.1.4'
N N 0.0311 0.0180 'International Tables Vol C Tables 4.2.6.8 and 6.1.1.4'

loop_
_geom_angle_atom_site_label_1
_geom_angle_atom_site_label_2
_geom_angle_atom_site_label_3
_geom_angle
C2 C1 H1 125.9
C2 C1 C5 108.30(18)
C2 C1 Fe1 69.14(12)
C5 C1 H1 125.9
C5 C1 Fe1 70.73(11)
Fe1 C1 H1 125.9
C1 C2 H2 125.9
C1 C2 Fe1 70.20(12)
C3 C2 C1 108.15(18)
C3 C2 H2 125.9
C3 C2 Fe1 69.14(12)
Fe1 C2 H2 125.9
C2 C3 H3 126.1
C2 C3 C4 107.84(18)
C2 C3 Fe1 69.96(12)
C4 C3 H3 126.1
C4 C3 Fe1 70.07(12)
Fe1 C3 H3 126.1
C3 C4 H4 125.8
C3 C4 C5 108.38(18)
C3 C4 Fe1 69.04(12)
C5 C4 H4 125.8
C5 C4 Fe1 71.04(12)
Fe1 C4 H4 125.8
C1 C5 C4 107.31(18)
C1 C5 C11 127.15(18)
C1 C5 Fe1 68.89(11)
C4 C5 C11 125.36(18)
C4 C5 Fe1 68.36(11)
C11 C5 Fe1 131.73(14)
C7 C6 H6 126.0
C7 C6 C10 108.1(2)
C7 C6 Fe1 69.81(13)
C10 C6 H6 126.0
C10 C6 Fe1 69.40(14)
Fe1 C6 H6 126.0
C6 C7 H7 126.0
C6 C7 C8 107.9(2)
C6 C7 Fe1 69.97(13)
C8 C7 H7 126.0
C8 C7 Fe1 68.97(13)
Fe1 C7 H7 126.0
C7 C8 H8 126.1
C7 C8 C9 107.8(2)
C7 C8 Fe1 70.55(12)
C9 C8 H8 126.1
C9 C8 Fe1 69.49(13)
Fe1 C8 H8 126.1
C8 C9 H9 125.9
C8 C9 Fe1 69.69(13)
C10 C9 C8 108.3(2)
C10 C9 H9 125.9
C10 C9 Fe1 70.39(14)
Fe1 C9 H9 125.9
C6 C10 H10 126.0
C6 C10 Fe1 70.24(13)
C9 C10 C6 108.0(2)
C9 C10 H10 126.0
C9 C10 Fe1 69.28(15)
Fe1 C10 H10 126.0
C12 C11 C5 123.41(18)
C20 C11 C5 118.07(18)
C20 C11 C12 118.43(18)
C11 C12 C13 126.66(19)
C18 C12 C11 115.67(18)
C18 C12 C13 117.63(18)
C12 C13 C14 124.39(19)
C15 C13 C12 119.1(2)
C15 C13 C14 116.55(19)
C13 C14 H14A 109.5
C13 C14 H14B 109.5
C13 C14 H14C 109.5
H14A C14 H14B 109.5
H14A C14 H14C 109.5
H14B C14 H14C 109.5
C13 C15 H15 118.6
C13 C15 C16 122.7(2)
C16 C15 H15 118.6
C15 C16 H16 120.2
C17 C16 C15 119.7(2)
C17 C16 H16 120.2
C16 C17 H17 119.8
C16 C17 C18 120.4(2)
C18 C17 H17 119.8
C17 C18 C12 120.50(19)
N1 C18 C12 124.17(18)
N1 C18 C17 115.32(19)
C20 C19 C21 120.66(17)
N1 C19 C20 121.82(19)
N1 C19 C21 117.42(18)
C11 C20 C19 121.58(18)
C11 C20 H20 119.2
C19 C20 H20 119.2
C22 C21 C19 119.50(17)
C22 C21 C26 118.19(19)
C26 C21 C19 122.16(19)
C21 C22 H22 119.5
C23 C22 C21 121.00(18)
C23 C22 H22 119.5
C22 C23 H23 119.9
C22 C23 C24 120.1(2)
C24 C23 H23 119.9
C23 C24 H24 120.3
C25 C24 C23 119.5(2)
C25 C24 H24 120.3
C24 C25 H25 119.8
C24 C25 C26 120.37(19)
C26 C25 H25 119.8
C21 C26 H26 119.6
C25 C26 C21 120.78(19)
C25 C26 H26 119.6
C1 Fe1 C5 40.38(8)
C1 Fe1 C6 120.40(9)
C1 Fe1 C7 110.45(9)
C2 Fe1 C1 40.66(8)
C2 Fe1 C4 68.53(8)
C2 Fe1 C5 68.20(8)
C2 Fe1 C6 149.73(10)
C2 Fe1 C7 115.14(9)
C2 Fe1 C10 166.10(11)
C3 Fe1 C1 68.67(8)
C3 Fe1 C2 40.90(8)
C3 Fe1 C4 40.89(8)
C3 Fe1 C5 68.54(8)
C3 Fe1 C6 169.28(9)
C3 Fe1 C7 145.41(9)
C3 Fe1 C8 111.59(9)
C3 Fe1 C9 104.47(10)
C3 Fe1 C10 129.00(10)
C4 Fe1 C1 68.33(8)
C4 Fe1 C5 40.60(8)
C4 Fe1 C6 134.20(9)
C4 Fe1 C7 173.35(9)
C4 Fe1 C10 109.98(9)
C6 Fe1 C5 113.96(9)
C7 Fe1 C5 134.39(9)
C7 Fe1 C6 40.22(9)
C8 Fe1 C1 129.38(10)
C8 Fe1 C2 104.75(10)
C8 Fe1 C4 145.42(9)
C8 Fe1 C5 169.60(10)
C8 Fe1 C6 67.98(10)
C8 Fe1 C7 40.49(9)
C8 Fe1 C10 68.21(11)
C9 Fe1 C1 166.44(12)
C9 Fe1 C2 126.71(11)
C9 Fe1 C4 114.70(9)
C9 Fe1 C5 149.55(10)
C9 Fe1 C6 67.86(11)
C9 Fe1 C7 68.10(10)
C9 Fe1 C8 40.82(11)
C9 Fe1 C10 40.32(12)
C10 Fe1 C1 152.79(11)
C10 Fe1 C5 120.33(10)
C10 Fe1 C6 40.37(10)
C10 Fe1 C7 67.89(10)
C19 N1 C18 118.32(18)

loop_
_geom_bond_atom_site_label_1
_geom_bond_atom_site_label_2
_geom_bond_distance
C1 H1 0.9800
C1 C2 1.423(3)
C1 C5 1.428(3)
C1 Fe1 2.056(2)
C2 H2 0.9800
C2 C3 1.423(3)
C2 Fe1 2.042(2)
C3 H3 0.9800
C3 C4 1.424(3)
C3 Fe1 2.031(2)
C4 H4 0.9800
C4 C5 1.431(3)
C4 Fe1 2.044(2)
C5 C11 1.488(3)
C5 Fe1 2.0800(19)
C6 H6 0.9800
C6 C7 1.416(3)
C6 C10 1.418(4)
C6 Fe1 2.060(2)
C7 H7 0.9800
C7 C8 1.417(3)
C7 Fe1 2.058(2)
C8 H8 0.9800
C8 C9 1.420(4)
C8 Fe1 2.037(2)
C9 H9 0.9800
C9 C10 1.407(4)
C9 Fe1 2.034(2)
C10 H10 0.9800
C10 Fe1 2.049(2)
C11 C12 1.439(3)
C11 C20 1.373(3)
C12 C13 1.440(3)
C12 C18 1.432(3)
C13 C14 1.509(3)
C13 C15 1.370(3)
C14 H14A 0.9600
C14 H14B 0.9600
C14 H14C 0.9600
C15 H15 0.9300
C15 C16 1.404(3)
C16 H16 0.9300
C16 C17 1.360(3)
C17 H17 0.9300
C17 C18 1.415(3)
C18 N1 1.369(3)
C19 C20 1.413(3)
C19 C21 1.486(3)
C19 N1 1.320(3)
C20 H20 0.9300
C21 C22 1.395(3)
C21 C26 1.396(3)
C22 H22 0.9300
C22 C23 1.387(3)
C23 H23 0.9300
C23 C24 1.387(3)
C24 H24 0.9300
C24 C25 1.385(3)
C25 H25 0.9300
C25 C26 1.388(3)
C26 H26 0.9300

loop_
_geom_torsion_atom_site_label_1
_geom_torsion_atom_site_label_2
_geom_torsion_atom_site_label_3
_geom_torsion_atom_site_label_4
_geom_torsion
C1 C2 C3 C4 -0.5(2)
C1 C2 C3 Fe1 59.58(14)
C1 C2 Fe1 C3 -119.44(18)
C1 C2 Fe1 C4 -81.31(13)
C1 C2 Fe1 C5 -37.49(12)
C1 C2 Fe1 C6 63.0(2)
C1 C2 Fe1 C7 92.64(13)
C1 C2 Fe1 C8 134.46(13)
C1 C2 Fe1 C9 173.20(13)
C1 C2 Fe1 C10 -167.8(4)
C1 C5 C11 C12 -78.2(3)
C1 C5 C11 C20 105.2(2)
C1 C5 Fe1 C2 37.74(12)
C1 C5 Fe1 C3 81.89(13)
C1 C5 Fe1 C4 119.75(17)
C1 C5 Fe1 C6 -109.41(14)
C1 C5 Fe1 C7 -66.66(16)
C1 C5 Fe1 C8 -10.9(5)
C1 C5 Fe1 C9 163.9(2)
C1 C5 Fe1 C10 -154.50(14)
C2 C1 C5 C4 -1.4(2)
C2 C1 C5 C11 173.80(19)
C2 C1 C5 Fe1 -59.14(14)
C2 C1 Fe1 C3 37.74(13)
C2 C1 Fe1 C4 81.84(13)
C2 C1 Fe1 C5 119.28(18)
C2 C1 Fe1 C6 -148.61(13)
C2 C1 Fe1 C7 -105.16(13)
C2 C1 Fe1 C8 -63.24(16)
C2 C1 Fe1 C9 -23.9(4)
C2 C1 Fe1 C10 173.65(19)
C2 C3 C4 C5 -0.4(2)
C2 C3 C4 Fe1 60.02(14)
C2 C3 Fe1 C1 -37.53(12)
C2 C3 Fe1 C4 -118.64(17)
C2 C3 Fe1 C5 -81.04(13)
C2 C3 Fe1 C6 173.3(4)
C2 C3 Fe1 C7 57.9(2)
C2 C3 Fe1 C8 87.78(14)
C2 C3 Fe1 C9 130.18(14)
C2 C3 Fe1 C10 166.64(14)
C3 C2 Fe1 C1 119.44(17)
C3 C2 Fe1 C4 38.13(12)
C3 C2 Fe1 C5 81.95(13)
C3 C2 Fe1 C6 -177.55(16)
C3 C2 Fe1 C7 -147.92(12)
C3 C2 Fe1 C8 -106.10(14)
C3 C2 Fe1 C9 -67.36(16)
C3 C2 Fe1 C10 -48.4(4)
C3 C4 C5 C1 1.1(2)
C3 C4 C5 C11 -174.22(18)
C3 C4 C5 Fe1 59.16(14)
C3 C4 Fe1 C1 -82.00(13)
C3 C4 Fe1 C2 -38.13(12)
C3 C4 Fe1 C5 -119.25(17)
C3 C4 Fe1 C6 166.08(14)
C3 C4 Fe1 C7 -162.8(7)
C3 C4 Fe1 C8 46.8(2)
C3 C4 Fe1 C9 83.62(16)
C3 C4 Fe1 C10 127.09(15)
C4 C3 Fe1 C1 81.11(13)
C4 C3 Fe1 C2 118.64(17)
C4 C3 Fe1 C5 37.59(12)
C4 C3 Fe1 C6 -68.0(5)
C4 C3 Fe1 C7 176.53(14)
C4 C3 Fe1 C8 -153.58(13)
C4 C3 Fe1 C9 -111.19(14)
C4 C3 Fe1 C10 -74.72(17)
C4 C5 C11 C12 96.2(2)
C4 C5 C11 C20 -80.3(3)
C4 C5 Fe1 C1 -119.75(17)
C4 C5 Fe1 C2 -82.01(13)
C4 C5 Fe1 C3 -37.86(12)
C4 C5 Fe1 C6 130.84(13)
C4 C5 Fe1 C7 173.59(13)
C4 C5 Fe1 C8 -130.6(5)
C4 C5 Fe1 C9 44.1(3)
C4 C5 Fe1 C10 85.75(15)
C5 C1 C2 C3 1.2(2)
C5 C1 C2 Fe1 60.13(14)
C5 C1 Fe1 C2 -119.28(18)
C5 C1 Fe1 C3 -81.54(13)
C5 C1 Fe1 C4 -37.44(12)
C5 C1 Fe1 C6 92.11(14)
C5 C1 Fe1 C7 135.55(12)
C5 C1 Fe1 C8 177.48(13)
C5 C1 Fe1 C9 -143.2(4)
C5 C1 Fe1 C10 54.4(2)
C5 C4 Fe1 C1 37.25(12)
C5 C4 Fe1 C2 81.12(13)
C5 C4 Fe1 C3 119.25(17)
C5 C4 Fe1 C6 -74.67(16)
C5 C4 Fe1 C7 -43.5(8)
C5 C4 Fe1 C8 166.03(17)
C5 C4 Fe1 C9 -157.13(15)
C5 C4 Fe1 C10 -113.66(14)
C5 C11 C12 C13 0.8(3)
C5 C11 C12 C18 -176.85(18)
C5 C11 C20 C19 177.45(18)
C6 C7 C8 C9 0.4(3)
C6 C7 C8 Fe1 -59.34(15)
C6 C7 Fe1 C1 -113.30(14)
C6 C7 Fe1 C2 -157.29(14)
C6 C7 Fe1 C3 164.93(15)
C6 C7 Fe1 C4 -35.1(8)
C6 C7 Fe1 C5 -73.89(18)
C6 C7 Fe1 C8 119.4(2)
C6 C7 Fe1 C9 81.17(17)
C6 C7 Fe1 C10 37.52(15)
C6 C10 Fe1 C1 54.6(3)
C6 C10 Fe1 C2 -142.9(4)
C6 C10 Fe1 C3 178.08(13)
C6 C10 Fe1 C4 135.86(14)
C6 C10 Fe1 C5 92.19(15)
C6 C10 Fe1 C7 -37.39(13)
C6 C10 Fe1 C8 -81.19(15)
C6 C10 Fe1 C9 -119.1(2)
C7 C6 C10 C9 0.1(3)
C7 C6 C10 Fe1 59.31(15)
C7 C6 Fe1 C1 86.19(15)
C7 C6 Fe1 C2 43.9(2)
C7 C6 Fe1 C3 -127.5(4)
C7 C6 Fe1 C4 174.68(13)
C7 C6 Fe1 C5 131.30(13)
C7 C6 Fe1 C8 -37.60(14)
C7 C6 Fe1 C9 -81.81(16)
C7 C6 Fe1 C10 -119.4(2)
C7 C8 C9 C10 -0.4(3)
C7 C8 C9 Fe1 -60.45(16)
C7 C8 Fe1 C1 -74.62(18)
C7 C8 Fe1 C2 -111.61(15)
C7 C8 Fe1 C3 -154.18(14)
C7 C8 Fe1 C4 174.95(15)
C7 C8 Fe1 C5 -65.5(5)
C7 C8 Fe1 C6 37.36(14)
C7 C8 Fe1 C9 118.5(2)
C7 C8 Fe1 C10 81.02(16)
C8 C7 Fe1 C1 127.30(16)
C8 C7 Fe1 C2 83.30(17)
C8 C7 Fe1 C3 45.5(2)
C8 C7 Fe1 C4 -154.5(7)
C8 C7 Fe1 C5 166.71(15)
C8 C7 Fe1 C6 -119.4(2)
C8 C7 Fe1 C9 -38.24(17)
C8 C7 Fe1 C10 -81.89(17)
C8 C9 C10 C6 0.2(3)
C8 C9 C10 Fe1 -59.63(17)
C8 C9 Fe1 C1 -48.6(4)
C8 C9 Fe1 C2 -67.81(18)
C8 C9 Fe1 C3 -106.42(16)
C8 C9 Fe1 C4 -148.63(14)
C8 C9 Fe1 C5 -178.56(17)
C8 C9 Fe1 C6 81.48(16)
C8 C9 Fe1 C7 37.94(15)
C8 C9 Fe1 C10 119.1(2)
C9 C8 Fe1 C1 166.85(16)
C9 C8 Fe1 C2 129.87(17)
C9 C8 Fe1 C3 87.30(18)
C9 C8 Fe1 C4 56.4(2)
C9 C8 Fe1 C5 175.9(5)
C9 C8 Fe1 C6 -81.17(18)
C9 C8 Fe1 C7 -118.5(2)
C9 C8 Fe1 C10 -37.51(17)
C9 C10 Fe1 C1 173.74(17)
C9 C10 Fe1 C2 -23.7(5)
C9 C10 Fe1 C3 -62.78(18)
C9 C10 Fe1 C4 -105.00(15)
C9 C10 Fe1 C5 -148.67(14)
C9 C10 Fe1 C6 119.1(2)
C9 C10 Fe1 C7 81.75(16)
C9 C10 Fe1 C8 37.95(15)
C10 C6 C7 C8 -0.3(2)
C10 C6 C7 Fe1 -59.06(15)
C10 C6 Fe1 C1 -154.40(15)
C10 C6 Fe1 C2 163.29(18)
C10 C6 Fe1 C3 -8.0(5)
C10 C6 Fe1 C4 -65.92(19)
C10 C6 Fe1 C5 -109.29(16)
C10 C6 Fe1 C7 119.4(2)
C10 C6 Fe1 C8 81.81(17)
C10 C6 Fe1 C9 37.60(16)
C10 C9 Fe1 C1 -167.7(3)
C10 C9 Fe1 C2 173.08(14)
C10 C9 Fe1 C3 134.47(15)
C10 C9 Fe1 C4 92.25(16)
C10 C9 Fe1 C5 62.3(2)
C10 C9 Fe1 C6 -37.64(15)
C10 C9 Fe1 C7 -81.18(15)
C10 C9 Fe1 C8 -119.1(2)
C11 C5 Fe1 C1 121.5(2)
C11 C5 Fe1 C2 159.3(2)
C11 C5 Fe1 C3 -156.6(2)
C11 C5 Fe1 C4 -118.7(2)
C11 C5 Fe1 C6 12.1(2)
C11 C5 Fe1 C7 54.9(2)
C11 C5 Fe1 C8 110.7(5)
C11 C5 Fe1 C9 -74.6(3)
C11 C5 Fe1 C10 -33.0(2)
C11 C12 C13 C14 1.5(3)
C11 C12 C13 C15 -178.4(2)
C11 C12 C18 C17 178.69(18)
C11 C12 C18 N1 -0.3(3)
C12 C11 C20 C19 0.7(3)
C12 C13 C15 C16 0.5(3)
C12 C18 N1 C19 0.5(3)
C13 C12 C18 C17 0.8(3)
C13 C12 C18 N1 -178.17(19)
C13 C15 C16 C17 -0.2(4)
C14 C13 C15 C16 -179.4(2)
C15 C16 C17 C18 0.2(3)
C16 C17 C18 C12 -0.5(3)
C16 C17 C18 N1 178.6(2)
C17 C18 N1 C19 -178.56(18)
C18 C12 C13 C14 179.1(2)
C18 C12 C13 C15 -0.8(3)
C19 C21 C22 C23 -174.44(19)
C19 C21 C26 C25 174.19(18)
C20 C11 C12 C13 177.36(19)
C20 C11 C12 C18 -0.3(3)
C20 C19 C21 C22 152.1(2)
C20 C19 C21 C26 -23.4(3)
C20 C19 N1 C18 -0.1(3)
C21 C19 C20 C11 -176.83(18)
C21 C19 N1 C18 176.34(17)
C21 C22 C23 C24 0.1(3)
C22 C21 C26 C25 -1.4(3)
C22 C23 C24 C25 -1.4(3)
C23 C24 C25 C26 1.2(3)
C24 C25 C26 C21 0.2(3)
C26 C21 C22 C23 1.3(3)
Fe1 C1 C2 C3 -58.92(14)
Fe1 C1 C5 C4 57.70(13)
Fe1 C1 C5 C11 -127.1(2)
Fe1 C2 C3 C4 -60.09(14)
Fe1 C3 C4 C5 -60.41(14)
Fe1 C4 C5 C1 -58.03(14)
Fe1 C4 C5 C11 126.6(2)
Fe1 C5 C11 C12 -172.22(15)
Fe1 C5 C11 C20 11.2(3)
Fe1 C6 C7 C8 58.71(15)
Fe1 C6 C10 C9 -59.20(17)
Fe1 C7 C8 C9 59.78(16)
Fe1 C8 C9 C10 60.07(17)
Fe1 C9 C10 C6 59.80(16)
N1 C19 C20 C11 -0.6(3)
N1 C19 C21 C22 -24.3(3)
N1 C19 C21 C26 160.14(19)
